data_4335666
loop_
_publ_author_name
'Nian-Tzu Suen'
'Svilen Bobev'

_publ_section_title
;
 New Polar Intermetallic Phases RE2Zn5Tt (RE = La-Nd; Tt = Sn and Pb):
 Synthesis, Structure, Chemical Bonding, and Magnetic Properties
;
_journal_name_full 'Inorganic Chemistry'
_journal_page_first 9102
_journal_page_last 9110
_journal_paper_doi 10.1021/ic401339v
_journal_volume 52
_journal_year 2013
_chemical_formula_moiety La2Zn5Pb
_chemical_formula_sum 'La2 Pb Zn5'
_chemical_formula_weight 811.86
_chemical_name_systematic
; 
 ? 
;
_space_group_IT_number 63
_symmetry_cell_setting orthorhombic
_symmetry_space_group_name_Hall '-C 2c 2'
_symmetry_space_group_name_H-M 'C m c m'
_atom_sites_solution_primary direct
_atom_sites_solution_secondary difmap
_audit_creation_method SHELXL-97
_cell_angle_alpha 90.00
_cell_angle_beta 90.00
_cell_angle_gamma 90.00
_cell_formula_units_Z 4
_cell_length_a 4.5550(4)
_cell_length_b 16.8373(15)
_cell_length_c 9.1721(8)
_cell_measurement_reflns_used 1974
_cell_measurement_temperature 200(2)
_cell_measurement_theta_max 30.62
_cell_measurement_theta_min 3.28
_cell_volume 703.44(11)
_computing_cell_refinement 'Bruker SAINT'
_computing_data_collection 'Bruker APEX2'
_computing_data_reduction 'Bruker SAINT'
_computing_molecular_graphics 'Bruker SHELXTL'
_computing_publication_material 'Bruker SHELXTL'
_computing_structure_refinement 'SHELXL-97 (Sheldrick, 2008)'
_computing_structure_solution 'SHELXS-97 (Sheldrick, 2008)'
_diffrn_ambient_temperature 200(2)
_diffrn_measured_fraction_theta_full 1.000
_diffrn_measured_fraction_theta_max 1.000
_diffrn_measurement_device_type 'Bruker APEX-II CCD'
_diffrn_measurement_method '\f and \w scans'
_diffrn_radiation_monochromator graphite
_diffrn_radiation_source 'fine-focus sealed tube'
_diffrn_radiation_type MoK\a
_diffrn_radiation_wavelength 0.71073
_diffrn_reflns_av_R_equivalents 0.0354
_diffrn_reflns_av_sigmaI/netI 0.0199
_diffrn_reflns_limit_h_max 6
_diffrn_reflns_limit_h_min -6
_diffrn_reflns_limit_k_max 22
_diffrn_reflns_limit_k_min -23
_diffrn_reflns_limit_l_max 12
_diffrn_reflns_limit_l_min -12
_diffrn_reflns_number 5212
_diffrn_reflns_theta_full 29.57
_diffrn_reflns_theta_max 29.57
_diffrn_reflns_theta_min 2.42
_exptl_absorpt_coefficient_mu 52.314
_exptl_absorpt_correction_T_max 0.2939
_exptl_absorpt_correction_T_min 0.2546
_exptl_absorpt_correction_type multi-scan
_exptl_crystal_colour silver
_exptl_crystal_density_diffrn 7.666
_exptl_crystal_description irregular
_exptl_crystal_F_000 1384
_exptl_crystal_size_max 0.04
_exptl_crystal_size_mid 0.03
_exptl_crystal_size_min 0.03
_refine_diff_density_max 2.477
_refine_diff_density_min -2.652
_refine_diff_density_rms 0.377
_refine_ls_extinction_coef 0.00119(8)
_refine_ls_extinction_expression Fc^*^=kFc[1+0.001xFc^2^\l^3^/sin(2\q)]^-1/4^
_refine_ls_extinction_method SHELXL
_refine_ls_goodness_of_fit_ref 1.104
_refine_ls_matrix_type full
_refine_ls_number_parameters 30
_refine_ls_number_reflns 589
_refine_ls_number_restraints 0
_refine_ls_restrained_S_all 1.104
_refine_ls_R_factor_all 0.0259
_refine_ls_R_factor_gt 0.0251
_refine_ls_shift/su_max 0.000
_refine_ls_shift/su_mean 0.000
_refine_ls_structure_factor_coef Fsqd
_refine_ls_weighting_details 'calc w=1/[\s^2^(Fo^2^)+(0.0111P)^2^+56.7376P] where P=(Fo^2^+2Fc^2^)/3'
_refine_ls_weighting_scheme calc
_refine_ls_wR_factor_gt 0.0570
_refine_ls_wR_factor_ref 0.0575
_reflns_number_gt 577
_reflns_number_total 589
_reflns_threshold_expression >2sigma(I)
_cod_data_source_file ic401339v_si_002_5.cif
_cod_data_source_block V
_cod_database_code 4335666

loop_
_symmetry_equiv_pos_as_xyz
'x, y, z'
'-x, -y, z+1/2'
'-x, y, -z+1/2'
'x, -y, -z'
'x+1/2, y+1/2, z'
'-x+1/2, -y+1/2, z+1/2'
'-x+1/2, y+1/2, -z+1/2'
'x+1/2, -y+1/2, -z'
'-x, -y, -z'
'x, y, -z-1/2'
'x, -y, z-1/2'
'-x, y, z'
'-x+1/2, -y+1/2, -z'
'x+1/2, y+1/2, -z-1/2'
'x+1/2, -y+1/2, z-1/2'
'-x+1/2, y+1/2, z'

loop_
_atom_site_label
_atom_site_type_symbol
_atom_site_fract_x
_atom_site_fract_y
_atom_site_fract_z
_atom_site_U_iso_or_equiv
_atom_site_adp_type
_atom_site_occupancy
_atom_site_symmetry_multiplicity
_atom_site_calc_flag
_atom_site_refinement_flags
La1 La 0.0000 0.79410(5) 0.2500 0.00661(19) Uani 1 4 d S
La2 La 0.0000 0.0000 0.0000 0.0106(2) Uani 1 4 d S
Pb1 Pb 0.0000 0.44414(3) 0.2500 0.01159(18) Uani 1 4 d S
Zn1 Zn 0.0000 0.18537(8) 0.10849(14) 0.0108(3) Uani 1 2 d S
Zn2 Zn 0.0000 0.34295(8) 0.01388(14) 0.0109(3) Uani 1 2 d S
Zn3 Zn 0.0000 0.60411(12) 0.2500 0.0159(4) Uani 1 4 d S

loop_
_atom_site_aniso_label
_atom_site_aniso_U_11
_atom_site_aniso_U_22
_atom_site_aniso_U_33
_atom_site_aniso_U_23
_atom_site_aniso_U_13
_atom_site_aniso_U_12
La1 0.0059(4) 0.0064(4) 0.0076(4) 0.000 0.000 0.000
La2 0.0086(4) 0.0099(4) 0.0133(4) 0.0051(3) 0.000 0.000
Pb1 0.0127(3) 0.0103(3) 0.0117(3) 0.000 0.000 0.000
Zn1 0.0089(5) 0.0126(6) 0.0108(6) -0.0041(5) 0.000 0.000
Zn2 0.0090(6) 0.0137(6) 0.0100(6) -0.0006(4) 0.000 0.000
Zn3 0.0249(11) 0.0122(9) 0.0106(8) 0.000 0.000 0.000

loop_
_atom_type_symbol
_atom_type_description
_atom_type_scat_dispersion_real
_atom_type_scat_dispersion_imag
_atom_type_scat_source
Zn Zn 0.2839 1.4301 'International Tables Vol C Tables 4.2.6.8 and 6.1.1.4'
Pb Pb -3.3944 10.1111 'International Tables Vol C Tables 4.2.6.8 and 6.1.1.4'
La La -0.2871 2.4523 'International Tables Vol C Tables 4.2.6.8 and 6.1.1.4'

loop_
_geom_angle_atom_site_label_1
_geom_angle_atom_site_label_2
_geom_angle_atom_site_label_3
_geom_angle
_geom_angle_site_symmetry_1
_geom_angle_site_symmetry_3
Zn1 La1 Zn1 47.90(5) 5_455 14_456
Zn1 La1 Zn1 110.14(5) 5_455 14_556
Zn1 La1 Zn1 90.85(4) 14_456 14_556
Zn1 La1 Zn1 90.85(4) 5_455 5
Zn1 La1 Zn1 110.14(5) 14_456 5
Zn1 La1 Zn1 47.90(5) 14_556 5
Zn1 La1 Zn3 55.07(2) 5_455 .
Zn1 La1 Zn3 55.07(2) 14_456 .
Zn1 La1 Zn3 55.07(2) 14_556 .
Zn1 La1 Zn3 55.07(2) 5 .
Zn1 La1 Zn2 156.20(4) 5_455 14_556
Zn1 La1 Zn2 111.95(3) 14_456 14_556
Zn1 La1 Zn2 51.32(3) 14_556 14_556
Zn1 La1 Zn2 85.19(3) 5 14_556
Zn3 La1 Zn2 104.67(3) . 14_556
Zn1 La1 Zn2 51.32(3) 5_455 5_455
Zn1 La1 Zn2 85.19(3) 14_456 5_455
Zn1 La1 Zn2 156.20(4) 14_556 5_455
Zn1 La1 Zn2 111.95(3) 5 5_455
Zn3 La1 Zn2 104.67(3) . 5_455
Zn2 La1 Zn2 150.66(6) 14_556 5_455
Zn1 La1 Zn2 111.95(3) 5_455 5
Zn1 La1 Zn2 156.20(4) 14_456 5
Zn1 La1 Zn2 85.19(3) 14_556 5
Zn1 La1 Zn2 51.32(3) 5 5
Zn3 La1 Zn2 104.67(3) . 5
Zn2 La1 Zn2 83.62(4) 14_556 5
Zn2 La1 Zn2 89.02(3) 5_455 5
Zn1 La1 Zn2 85.19(3) 5_455 14_456
Zn1 La1 Zn2 51.32(3) 14_456 14_456
Zn1 La1 Zn2 111.95(3) 14_556 14_456
Zn1 La1 Zn2 156.20(4) 5 14_456
Zn3 La1 Zn2 104.67(3) . 14_456
Zn2 La1 Zn2 89.02(3) 14_556 14_456
Zn2 La1 Zn2 83.62(4) 5_455 14_456
Zn2 La1 Zn2 150.66(6) 5 14_456
Zn1 La1 Zn1 117.62(3) 5_455 2_565
Zn1 La1 Zn1 69.89(3) 14_456 2_565
Zn1 La1 Zn1 69.89(3) 14_556 2_565
Zn1 La1 Zn1 117.62(3) 5 2_565
Zn3 La1 Zn1 96.00(3) . 2_565
Zn2 La1 Zn1 46.412(18) 14_556 2_565
Zn2 La1 Zn1 129.53(2) 5_455 2_565
Zn2 La1 Zn1 129.53(2) 5 2_565
Zn2 La1 Zn1 46.412(18) 14_456 2_565
Zn1 La1 Zn1 69.89(3) 5_455 9_565
Zn1 La1 Zn1 117.62(3) 14_456 9_565
Zn1 La1 Zn1 117.62(3) 14_556 9_565
Zn1 La1 Zn1 69.89(3) 5 9_565
Zn3 La1 Zn1 96.00(3) . 9_565
Zn2 La1 Zn1 129.53(2) 14_556 9_565
Zn2 La1 Zn1 46.412(18) 5_455 9_565
Zn2 La1 Zn1 46.412(18) 5 9_565
Zn2 La1 Zn1 129.53(2) 14_456 9_565
Zn1 La1 Zn1 167.99(5) 2_565 9_565
Zn1 La1 Zn2 46.457(19) 5_455 9_565
Zn1 La1 Zn2 84.19(3) 14_456 9_565
Zn1 La1 Zn2 84.19(3) 14_556 9_565
Zn1 La1 Zn2 46.457(19) 5 9_565
Zn3 La1 Zn2 46.37(2) . 9_565
Zn2 La1 Zn2 131.089(18) 14_556 9_565
Zn2 La1 Zn2 72.08(3) 5_455 9_565
Zn2 La1 Zn2 72.08(3) 5 9_565
Zn2 La1 Zn2 131.089(18) 14_456 9_565
Zn1 La1 Zn2 142.37(4) 2_565 9_565
Zn1 La1 Zn2 49.64(3) 9_565 9_565
Zn1 La2 Zn1 180.0 . 9
Zn1 La2 Pb1 86.60(2) . 13_455
Zn1 La2 Pb1 93.40(2) 9 13_455
Zn1 La2 Pb1 93.40(2) . 5_545
Zn1 La2 Pb1 86.60(2) 9 5_545
Pb1 La2 Pb1 180.000(19) 13_455 5_545
Zn1 La2 Pb1 86.60(2) . 13
Zn1 La2 Pb1 93.40(2) 9 13
Pb1 La2 Pb1 85.161(9) 13_455 13
Pb1 La2 Pb1 94.839(9) 5_545 13
Zn1 La2 Pb1 93.40(2) . 5_445
Zn1 La2 Pb1 86.60(2) 9 5_445
Pb1 La2 Pb1 94.839(9) 13_455 5_445
Pb1 La2 Pb1 85.161(9) 5_545 5_445
Pb1 La2 Pb1 180.000(19) 13 5_445
Zn1 La2 Zn2 44.737(19) . 13
Zn1 La2 Zn2 135.263(19) 9 13
Pb1 La2 Zn2 101.82(2) 13_455 13
Pb1 La2 Zn2 78.18(2) 5_545 13
Pb1 La2 Zn2 47.34(2) 13 13
Pb1 La2 Zn2 132.66(2) 5_445 13
Zn1 La2 Zn2 135.263(19) . 5_445
Zn1 La2 Zn2 44.737(19) 9 5_445
Pb1 La2 Zn2 78.18(2) 13_455 5_445
Pb1 La2 Zn2 101.82(2) 5_545 5_445
Pb1 La2 Zn2 132.66(2) 13 5_445
Pb1 La2 Zn2 47.34(2) 5_445 5_445
Zn2 La2 Zn2 180.00(5) 13 5_445
Zn1 La2 Zn2 44.737(19) . 13_455
Zn1 La2 Zn2 135.263(19) 9 13_455
Pb1 La2 Zn2 47.34(2) 13_455 13_455
Pb1 La2 Zn2 132.66(2) 5_545 13_455
Pb1 La2 Zn2 101.82(2) 13 13_455
Pb1 La2 Zn2 78.18(2) 5_445 13_455
Zn2 La2 Zn2 81.41(3) 13 13_455
Zn2 La2 Zn2 98.59(3) 5_445 13_455
Zn1 La2 Zn2 135.263(19) . 5_545
Zn1 La2 Zn2 44.737(19) 9 5_545
Pb1 La2 Zn2 132.66(2) 13_455 5_545
Pb1 La2 Zn2 47.34(2) 5_545 5_545
Pb1 La2 Zn2 78.18(2) 13 5_545
Pb1 La2 Zn2 101.82(2) 5_445 5_545
Zn2 La2 Zn2 98.59(3) 13 5_545
Zn2 La2 Zn2 81.41(3) 5_445 5_545
Zn2 La2 Zn2 180.00(4) 13_455 5_545
Zn1 La2 Zn3 130.07(3) . 13_455
Zn1 La2 Zn3 49.93(3) 9 13_455
Pb1 La2 Zn3 44.70(3) 13_455 13_455
Pb1 La2 Zn3 135.30(3) 5_545 13_455
Pb1 La2 Zn3 97.325(10) 13 13_455
Pb1 La2 Zn3 82.675(10) 5_445 13_455
Zn2 La2 Zn3 137.93(3) 13 13_455
Zn2 La2 Zn3 42.07(3) 5_445 13_455
Zn2 La2 Zn3 86.23(3) 13_455 13_455
Zn2 La2 Zn3 93.77(3) 5_545 13_455
Zn1 La2 Zn3 49.93(3) . 5_545
Zn1 La2 Zn3 130.07(3) 9 5_545
Pb1 La2 Zn3 135.30(3) 13_455 5_545
Pb1 La2 Zn3 44.70(3) 5_545 5_545
Pb1 La2 Zn3 82.675(10) 13 5_545
Pb1 La2 Zn3 97.325(10) 5_445 5_545
Zn2 La2 Zn3 42.07(3) 13 5_545
Zn2 La2 Zn3 137.93(3) 5_445 5_545
Zn2 La2 Zn3 93.77(3) 13_455 5_545
Zn2 La2 Zn3 86.23(3) 5_545 5_545
Zn3 La2 Zn3 180.00(5) 13_455 5_545
Zn3 Pb1 Zn2 128.19(3) . .
Zn3 Pb1 Zn2 128.19(3) . 10_556
Zn2 Pb1 Zn2 103.62(6) . 10_556
Zn3 Pb1 La2 73.773(10) . 6
Zn2 Pb1 La2 135.088(12) . 6
Zn2 Pb1 La2 68.74(2) 10_556 6
Zn3 Pb1 La2 73.773(10) . 5_455
Zn2 Pb1 La2 68.74(2) . 5_455
Zn2 Pb1 La2 135.088(12) 10_556 5_455
La2 Pb1 La2 147.547(19) 6 5_455
Zn3 Pb1 La2 73.773(10) . 6_455
Zn2 Pb1 La2 135.088(12) . 6_455
Zn2 Pb1 La2 68.74(2) 10_556 6_455
La2 Pb1 La2 85.161(8) 6 6_455
La2 Pb1 La2 85.881(8) 5_455 6_455
Zn3 Pb1 La2 73.773(10) . 5
Zn2 Pb1 La2 68.74(2) . 5
Zn2 Pb1 La2 135.088(12) 10_556 5
La2 Pb1 La2 85.881(9) 6 5
La2 Pb1 La2 85.161(9) 5_455 5
La2 Pb1 La2 147.547(19) 6_455 5
Zn3 Pb1 La1 137.964(12) . 5_445
Zn2 Pb1 La1 62.66(2) . 5_445
Zn2 Pb1 La1 62.66(2) 10_556 5_445
La2 Pb1 La1 131.347(11) 6 5_445
La2 Pb1 La1 75.787(9) 5_455 5_445
La2 Pb1 La1 75.787(9) 6_455 5_445
La2 Pb1 La1 131.347(11) 5 5_445
Zn3 Pb1 La1 137.964(12) . 5_545
Zn2 Pb1 La1 62.66(2) . 5_545
Zn2 Pb1 La1 62.66(2) 10_556 5_545
La2 Pb1 La1 75.787(9) 6 5_545
La2 Pb1 La1 131.347(11) 5_455 5_545
La2 Pb1 La1 131.347(11) 6_455 5_545
La2 Pb1 La1 75.787(9) 5 5_545
La1 Pb1 La1 84.07(2) 5_445 5_545
Zn2 Zn1 Zn2 123.67(7) 13_455 13
Zn2 Zn1 Zn1 115.75(4) 13_455 10_556
Zn2 Zn1 Zn1 115.75(4) 13 10_556
Zn2 Zn1 Zn2 92.31(5) 13_455 .
Zn2 Zn1 Zn2 92.31(5) 13 .
Zn1 Zn1 Zn2 108.11(4) 10_556 .
Zn2 Zn1 Zn3 141.66(7) 13_455 5_545
Zn2 Zn1 Zn3 54.99(3) 13 5_545
Zn1 Zn1 Zn3 63.96(2) 10_556 5_545
Zn2 Zn1 Zn3 125.18(4) . 5_545
Zn2 Zn1 Zn3 54.99(3) 13_455 5_445
Zn2 Zn1 Zn3 141.66(7) 13 5_445
Zn1 Zn1 Zn3 63.96(2) 10_556 5_445
Zn2 Zn1 Zn3 125.18(4) . 5_445
Zn3 Zn1 Zn3 100.75(6) 5_545 5_445
Zn2 Zn1 La1 155.51(6) 13_455 5_545
Zn2 Zn1 La1 69.76(3) 13 5_545
Zn1 Zn1 La1 66.05(2) 10_556 5_545
Zn2 Zn1 La1 65.29(3) . 5_545
Zn3 Zn1 La1 62.49(4) 5_545 5_545
Zn3 Zn1 La1 129.45(5) 5_445 5_545
Zn2 Zn1 La1 69.76(3) 13_455 5_445
Zn2 Zn1 La1 155.51(6) 13 5_445
Zn1 Zn1 La1 66.05(2) 10_556 5_445
Zn2 Zn1 La1 65.29(3) . 5_445
Zn3 Zn1 La1 129.45(5) 5_545 5_445
Zn3 Zn1 La1 62.49(4) 5_445 5_445
La1 Zn1 La1 90.85(4) 5_545 5_445
Zn2 Zn1 La2 72.07(4) 13_455 .
Zn2 Zn1 La2 72.07(4) 13 .
Zn1 Zn1 La2 107.68(2) 10_556 .
Zn2 Zn1 La2 144.21(5) . .
Zn3 Zn1 La2 72.09(4) 5_545 .
Zn3 Zn1 La2 72.09(4) 5_445 .
La1 Zn1 La2 131.98(2) 5_545 .
La1 Zn1 La2 131.98(2) 5_445 .
Zn2 Zn1 La1 65.62(4) 13_455 9_565
Zn2 Zn1 La1 65.62(4) 13 9_565
Zn1 Zn1 La1 174.00(3) 10_556 9_565
Zn2 Zn1 La1 65.89(4) . 9_565
Zn3 Zn1 La1 119.01(3) 5_545 9_565
Zn3 Zn1 La1 119.01(3) 5_445 9_565
La1 Zn1 La1 110.11(3) 5_545 9_565
La1 Zn1 La1 110.11(3) 5_445 9_565
La2 Zn1 La1 78.32(3) . 9_565
Zn3 Zn2 Zn1 69.89(4) 9_565 13_455
Zn3 Zn2 Zn1 69.89(4) 9_565 13
Zn1 Zn2 Zn1 123.67(7) 13_455 13
Zn3 Zn2 Pb1 121.59(7) 9_565 .
Zn1 Zn2 Pb1 117.10(4) 13_455 .
Zn1 Zn2 Pb1 117.10(4) 13 .
Zn3 Zn2 Zn1 128.33(7) 9_565 .
Zn1 Zn2 Zn1 87.68(5) 13_455 .
Zn1 Zn2 Zn1 87.68(5) 13 .
Pb1 Zn2 Zn1 110.08(5) . .
Zn3 Zn2 La1 135.485(17) 9_565 5_545
Zn1 Zn2 La1 149.42(6) 13_455 5_545
Zn1 Zn2 La1 67.97(3) 13 5_545
Pb1 Zn2 La1 68.44(3) . 5_545
Zn1 Zn2 La1 63.39(3) . 5_545
Zn3 Zn2 La1 135.485(17) 9_565 5_445
Zn1 Zn2 La1 67.97(3) 13_455 5_445
Zn1 Zn2 La1 149.42(6) 13 5_445
Pb1 Zn2 La1 68.44(3) . 5_445
Zn1 Zn2 La1 63.39(3) . 5_445
La1 Zn2 La1 89.02(3) 5_545 5_445
Zn3 Zn2 La1 63.85(5) 9_565 9_565
Zn1 Zn2 La1 63.78(4) 13_455 9_565
Zn1 Zn2 La1 63.78(4) 13 9_565
Pb1 Zn2 La1 174.56(5) . 9_565
Zn1 Zn2 La1 64.48(4) . 9_565
La1 Zn2 La1 107.92(3) 5_545 9_565
La1 Zn2 La1 107.92(3) 5_445 9_565
Zn3 Zn2 La2 72.79(4) 9_565 5
Zn1 Zn2 La2 134.34(5) 13_455 5
Zn1 Zn2 La2 63.19(3) 13 5
Pb1 Zn2 La2 63.93(2) . 5
Zn1 Zn2 La2 136.97(2) . 5
La1 Zn2 La2 76.04(2) 5_545 5
La1 Zn2 La2 132.32(4) 5_445 5
La1 Zn2 La2 119.74(3) 9_565 5
Zn3 Zn2 La2 72.79(4) 9_565 5_455
Zn1 Zn2 La2 63.19(3) 13_455 5_455
Zn1 Zn2 La2 134.34(5) 13 5_455
Pb1 Zn2 La2 63.93(2) . 5_455
Zn1 Zn2 La2 136.97(2) . 5_455
La1 Zn2 La2 132.32(4) 5_545 5_455
La1 Zn2 La2 76.04(2) 5_445 5_455
La1 Zn2 La2 119.74(3) 9_565 5_455
La2 Zn2 La2 81.41(3) 5 5_455
Zn2 Zn3 Zn2 139.57(10) 2_565 9_565
Zn2 Zn3 Pb1 110.22(5) 2_565 .
Zn2 Zn3 Pb1 110.22(5) 9_565 .
Zn2 Zn3 Zn1 55.12(3) 2_565 14_556
Zn2 Zn3 Zn1 104.60(5) 9_565 14_556
Pb1 Zn3 Zn1 117.56(4) . 14_556
Zn2 Zn3 Zn1 104.60(5) 2_565 5
Zn2 Zn3 Zn1 55.12(3) 9_565 5
Pb1 Zn3 Zn1 117.56(4) . 5
Zn1 Zn3 Zn1 52.07(5) 14_556 5
Zn2 Zn3 Zn1 104.60(5) 2_565 5_455
Zn2 Zn3 Zn1 55.12(3) 9_565 5_455
Pb1 Zn3 Zn1 117.56(4) . 5_455
Zn1 Zn3 Zn1 124.88(8) 14_556 5_455
Zn1 Zn3 Zn1 100.75(6) 5 5_455
Zn2 Zn3 Zn1 55.12(3) 2_565 14_456
Zn2 Zn3 Zn1 104.60(5) 9_565 14_456
Pb1 Zn3 Zn1 117.56(4) . 14_456
Zn1 Zn3 Zn1 100.75(6) 14_556 14_456
Zn1 Zn3 Zn1 124.88(8) 5 14_456
Zn1 Zn3 Zn1 52.07(5) 5_455 14_456
Zn2 Zn3 La1 69.78(5) 2_565 .
Zn2 Zn3 La1 69.78(5) 9_565 .
Pb1 Zn3 La1 180.0 . .
Zn1 Zn3 La1 62.44(4) 14_556 .
Zn1 Zn3 La1 62.44(4) 5 .
Zn1 Zn3 La1 62.44(4) 5_455 .
Zn1 Zn3 La1 62.44(4) 14_456 .
Zn2 Zn3 La2 138.591(19) 2_565 5_455
Zn2 Zn3 La2 65.13(2) 9_565 5_455
Pb1 Zn3 La2 61.53(3) . 5_455
Zn1 Zn3 La2 166.28(2) 14_556 5_455
Zn1 Zn3 La2 115.08(2) 5 5_455
Zn1 Zn3 La2 57.98(2) 5_455 5_455
Zn1 Zn3 La2 90.99(2) 14_456 5_455
La1 Zn3 La2 118.47(3) . 5_455
Zn2 Zn3 La2 65.13(3) 2_565 6
Zn2 Zn3 La2 138.591(19) 9_565 6
Pb1 Zn3 La2 61.53(3) . 6
Zn1 Zn3 La2 57.98(2) 14_556 6
Zn1 Zn3 La2 90.99(2) 5 6
Zn1 Zn3 La2 166.28(2) 5_455 6
Zn1 Zn3 La2 115.08(2) 14_456 6
La1 Zn3 La2 118.47(3) . 6
La2 Zn3 La2 123.05(5) 5_455 6
Zn2 Zn3 La2 65.13(3) 2_565 6_455
Zn2 Zn3 La2 138.591(19) 9_565 6_455
Pb1 Zn3 La2 61.53(3) . 6_455
Zn1 Zn3 La2 115.08(2) 14_556 6_455
Zn1 Zn3 La2 166.28(2) 5 6_455
Zn1 Zn3 La2 90.99(2) 5_455 6_455
Zn1 Zn3 La2 57.98(2) 14_456 6_455
La1 Zn3 La2 118.47(3) . 6_455
La2 Zn3 La2 77.17(2) 5_455 6_455
La2 Zn3 La2 76.55(2) 6 6_455
Zn2 Zn3 La2 138.591(19) 2_565 5
Zn2 Zn3 La2 65.13(2) 9_565 5
Pb1 Zn3 La2 61.53(3) . 5
Zn1 Zn3 La2 90.99(2) 14_556 5
Zn1 Zn3 La2 57.98(2) 5 5
Zn1 Zn3 La2 115.08(2) 5_455 5
Zn1 Zn3 La2 166.28(2) 14_456 5
La1 Zn3 La2 118.47(3) . 5
La2 Zn3 La2 76.55(2) 5_455 5
La2 Zn3 La2 77.17(2) 6 5
La2 Zn3 La2 123.05(5) 6_455 5

loop_
_geom_bond_atom_site_label_1
_geom_bond_atom_site_label_2
_geom_bond_distance
_geom_bond_site_symmetry_2
La1 Zn1 3.1973(10) 5_455
La1 Zn1 3.1973(10) 14_456
La1 Zn1 3.1973(10) 14_556
La1 Zn1 3.1973(10) 5
La1 Zn3 3.199(2) .
La1 Zn2 3.2487(10) 14_556
La1 Zn2 3.2487(10) 5_455
La1 Zn2 3.2487(10) 5
La1 Zn2 3.2487(10) 14_456
La1 Zn1 3.3062(13) 2_565
La1 Zn1 3.3062(13) 9_565
La1 Zn2 3.3440(14) 9_565
La2 Zn1 3.2759(13) .
La2 Zn1 3.2759(13) 9
La2 Pb1 3.3660(3) 13_455
La2 Pb1 3.3660(3) 5_545
La2 Pb1 3.3660(3) 13
La2 Pb1 3.3660(3) 5_445
La2 Zn2 3.4922(10) 13
La2 Zn2 3.4922(10) 5_445
La2 Zn2 3.4922(10) 13_455
La2 Zn2 3.4922(10) 5_545
La2 Zn3 3.6767(10) 13_455
La2 Zn3 3.6767(10) 5_545
Pb1 Zn3 2.694(2) .
Pb1 Zn2 2.7555(14) .
Pb1 Zn2 2.7555(14) 10_556
Pb1 La2 3.3660(3) 6
Pb1 La2 3.3660(3) 5_455
Pb1 La2 3.3660(3) 6_455
Pb1 La2 3.3660(2) 5
Pb1 La1 3.4013(8) 5_445
Pb1 La1 3.4013(8) 5_545
Zn1 Zn2 2.5834(9) 13_455
Zn1 Zn2 2.5834(9) 13
Zn1 Zn1 2.596(3) 10_556
Zn1 Zn2 2.7916(19) .
Zn1 Zn3 2.9569(12) 5_545
Zn1 Zn3 2.9569(12) 5_445
Zn1 La1 3.1974(10) 5_545
Zn1 La1 3.1974(10) 5_445
Zn1 La1 3.3062(13) 9_565
Zn2 Zn3 2.5792(15) 9_565
Zn2 Zn1 2.5834(9) 13_455
Zn2 Zn1 2.5834(9) 13
Zn2 La1 3.2487(10) 5_545
Zn2 La1 3.2487(10) 5_445
Zn2 La1 3.3441(14) 9_565
Zn2 La2 3.4922(10) 5
Zn2 La2 3.4922(10) 5_455
Zn3 Zn2 2.5792(15) 2_565
Zn3 Zn2 2.5792(15) 9_565
Zn3 Zn1 2.9570(12) 14_556
Zn3 Zn1 2.9570(12) 5
Zn3 Zn1 2.9570(12) 5_455
Zn3 Zn1 2.9570(12) 14_456
Zn3 La2 3.6766(10) 5_455
Zn3 La2 3.6766(10) 6
Zn3 La2 3.6766(10) 6_455
Zn3 La2 3.6766(10) 5
